data_2210145
loop_
_publ_author_name
'D. Gayathri'
'D. Velmurugan'
'K. Ravikumar'
'S. Sreedaran'
'V. Narayanan'

_publ_section_title
;1,8-Bis(3-formyl-5-methyl-2-oxidobenzyl)-1,8-diaza-4,11-diazoniacyclotetradecane
 chloroform solvate
;
_journal_coeditor_code CI2102
_journal_issue 9
_journal_name_full 'Acta Crystallographica Section E'
_journal_page_first o3714
_journal_page_last o3715
_journal_paper_doi 10.1107/S1600536806029874
_journal_volume 62
_journal_year 2006
_chemical_formula_iupac 'C28 H40 N4 O4, C H Cl3'
_chemical_formula_moiety 'C28 H40 N4 O4, C H Cl3'
_chemical_formula_sum 'C29 H41 Cl3 N4 O4'
_chemical_formula_weight 616.01
_chemical_name_systematic
;1,8-Bis(3-formyl-2-oxido-5-methylbenzyl}-1,8-diaza-4,11-diazoniacyclotetradecane
chloroform
 solvate
;
_space_group_IT_number 2
_symmetry_cell_setting triclinic
_symmetry_space_group_name_Hall '-P 1'
_symmetry_space_group_name_H-M 'P -1'
_atom_sites_solution_hydrogens geom
_atom_sites_solution_primary direct
_atom_sites_solution_secondary difmap
_audit_creation_method SHELXL-97
_cell_angle_alpha 69.5640(10)
_cell_angle_beta 84.5590(10)
_cell_angle_gamma 67.1100(10)
_cell_formula_units_Z 2
_cell_length_a 11.1366(5)
_cell_length_b 11.2816(5)
_cell_length_c 14.2124(7)
_cell_measurement_reflns_used 3495
_cell_measurement_temperature 293(2)
_cell_measurement_theta_max 25.00
_cell_measurement_theta_min 1.99
_cell_volume 1539.74(12)
_computing_cell_refinement 'SAINT (Bruker, 2001)'
_computing_data_collection 'SMART (Bruker, 2001)'
_computing_data_reduction SAINT
_computing_molecular_graphics 'PLATON (Spek, 2003)'
_computing_publication_material 'SHELXL97 and PARST (Nardelli, 1995)'
_computing_structure_refinement 'SHELXL97 (Sheldrick, 1997)'
_computing_structure_solution 'SHELXS97 (Sheldrick, 1997)'
_diffrn_ambient_temperature 293(2)
_diffrn_measured_fraction_theta_full 0.997
_diffrn_measured_fraction_theta_max 0.949
_diffrn_measurement_device 'Bruker SMART APEX'
_diffrn_measurement_device_type 'Bruker SMART APEX CCD area-detector'
_diffrn_measurement_method \w
_diffrn_radiation_monochromator graphite
_diffrn_radiation_source 'fine-focus sealed tube'
_diffrn_radiation_type MoK\a
_diffrn_radiation_wavelength 0.71073
_diffrn_reflns_av_R_equivalents 0.0176
_diffrn_reflns_av_sigmaI/netI 0.0196
_diffrn_reflns_limit_h_max 14
_diffrn_reflns_limit_h_min -14
_diffrn_reflns_limit_k_max 14
_diffrn_reflns_limit_k_min -14
_diffrn_reflns_limit_l_max 18
_diffrn_reflns_limit_l_min -18
_diffrn_reflns_number 17829
_diffrn_reflns_theta_full 25.00
_diffrn_reflns_theta_max 28.01
_diffrn_reflns_theta_min 1.99
_diffrn_standards_number 0
_exptl_absorpt_coefficient_mu 0.338
_exptl_absorpt_correction_type none
_exptl_crystal_colour yellow
_exptl_crystal_density_diffrn 1.329
_exptl_crystal_density_method 'not measured'
_exptl_crystal_description Block
_exptl_crystal_F_000 652
_exptl_crystal_size_max 0.29
_exptl_crystal_size_mid 0.26
_exptl_crystal_size_min 0.25
_refine_diff_density_max 0.688
_refine_diff_density_min -0.426
_refine_ls_extinction_method none
_refine_ls_goodness_of_fit_ref 1.069
_refine_ls_hydrogen_treatment mixed
_refine_ls_matrix_type full
_refine_ls_number_parameters 379
_refine_ls_number_reflns 7069
_refine_ls_number_restraints 4
_refine_ls_restrained_S_all 1.069
_refine_ls_R_factor_all 0.0617
_refine_ls_R_factor_gt 0.0535
_refine_ls_shift/su_max 0.001
_refine_ls_shift/su_mean 0.000
_refine_ls_structure_factor_coef Fsqd
_refine_ls_weighting_details 'calc w=1/[\s^2^(Fo^2^)+(0.0823P)^2^+0.5118P] where P=(Fo^2^+2Fc^2^)/3'
_refine_ls_weighting_scheme calc
_refine_ls_wR_factor_gt 0.1532
_refine_ls_wR_factor_ref 0.1608
_reflns_number_gt 5878
_reflns_number_total 7069
_reflns_threshold_expression I>2\s(I)
_cod_data_source_file ci2102.cif
_cod_data_source_block I
_cod_database_code 2210145
_cod_database_fobs_code 2210145

loop_
_symmetry_equiv_pos_as_xyz
'x, y, z'
'-x, -y, -z'

loop_
_atom_site_type_symbol
_atom_site_label
_atom_site_fract_x
_atom_site_fract_y
_atom_site_fract_z
_atom_site_U_iso_or_equiv
_atom_site_adp_type
_atom_site_calc_flag
_atom_site_refinement_flags
_atom_site_occupancy
C C1 0.0050(3) 0.8854(3) 0.7527(2) 0.0834(8) Uani d . 1
H H1A 0.0310 0.9424 0.7761 0.125 Uiso calc R 1
H H1B -0.0459 0.8452 0.8021 0.125 Uiso calc R 1
H H1C -0.0463 0.9397 0.6908 0.125 Uiso calc R 1
C C2 0.1251(2) 0.7732(2) 0.73525(15) 0.0538(5) Uani d . 1
C C3 0.2454(2) 0.73944(19) 0.77505(14) 0.0497(4) Uani d . 1
H H3 0.2542 0.7878 0.8135 0.060 Uiso calc R 1
C C4 0.35595(18) 0.63460(18) 0.76012(12) 0.0426(4) Uani d . 1
C C5 0.34739(17) 0.55977(17) 0.70034(12) 0.0407(4) Uani d . 1
C C6 0.22160(17) 0.59600(18) 0.65827(12) 0.0410(4) Uani d . 1
C C7 0.11554(18) 0.6989(2) 0.67672(13) 0.0482(4) Uani d . 1
H H7 0.0341 0.7201 0.6493 0.058 Uiso calc R 1
C C8 0.4813(2) 0.6005(2) 0.80579(15) 0.0532(5) Uani d . 1
H H8 0.5528 0.5340 0.7901 0.064 Uiso calc R 1
C C9 0.20974(18) 0.5187(2) 0.59475(13) 0.0456(4) Uani d . 1
H H9A 0.2484 0.4212 0.6315 0.055 Uiso calc R 1
H H9B 0.1182 0.5426 0.5803 0.055 Uiso calc R 1
C C10 0.19447(18) 0.68522(19) 0.42880(13) 0.0469(4) Uani d . 1
H H10A 0.1500 0.7459 0.4664 0.056 Uiso calc R 1
H H10B 0.1284 0.6743 0.3965 0.056 Uiso calc R 1
C C11 0.27054(19) 0.75145(19) 0.34845(13) 0.0498(4) Uani d . 1
H H11A 0.3165 0.6897 0.3119 0.060 Uiso calc R 1
H H11B 0.2094 0.8342 0.3012 0.060 Uiso calc R 1
C C12 0.3122(2) 0.4430(2) 0.45447(14) 0.0487(4) Uani d . 1
H H12A 0.3421 0.4752 0.3875 0.058 Uiso calc R 1
H H12B 0.2356 0.4249 0.4481 0.058 Uiso calc R 1
C C13 0.4186(2) 0.31061(19) 0.51634(15) 0.0510(4) Uani d . 1
H H13A 0.3806 0.2613 0.5729 0.061 Uiso calc R 1
H H13B 0.4574 0.2535 0.4753 0.061 Uiso calc R 1
C C14 0.6322(2) 0.21277(18) 0.61211(16) 0.0529(5) Uani d . 1
H H14A 0.6754 0.1594 0.5692 0.063 Uiso calc R 1
H H14B 0.5989 0.1570 0.6680 0.063 Uiso calc R 1
C C15 0.1705(2) 1.0779(3) 0.54136(18) 0.0699(6) Uani d . 1
H H15A 0.2104 1.0925 0.4776 0.105 Uiso calc R 1
H H15B 0.0916 1.1557 0.5374 0.105 Uiso calc R 1
H H15C 0.1506 0.9976 0.5583 0.105 Uiso calc R 1
C C16 0.26353(19) 1.0588(2) 0.62128(14) 0.0483(4) Uani d . 1
C C17 0.39104(19) 0.97072(19) 0.63108(14) 0.0468(4) Uani d . 1
H H17 0.4204 0.9202 0.5881 0.056 Uiso calc R 1
C C18 0.47940(18) 0.95343(17) 0.70331(12) 0.0413(4) Uani d . 1
C C19 0.43978(17) 1.03102(16) 0.76933(11) 0.0384(3) Uani d . 1
C C20 0.30609(17) 1.12130(17) 0.75957(12) 0.0407(4) Uani d . 1
C C21 0.22303(18) 1.13237(19) 0.68785(13) 0.0453(4) Uani d . 1
H H21 0.1362 1.1914 0.6836 0.054 Uiso calc R 1
C C22 0.6127(2) 0.8550(2) 0.71203(15) 0.0525(4) Uani d . 1
H H22 0.6691 0.8502 0.7587 0.063 Uiso calc R 1
C C23 0.26149(19) 1.21183(18) 0.82268(13) 0.0463(4) Uani d . 1
H H23A 0.3079 1.2732 0.8048 0.056 Uiso calc R 1
H H23B 0.1692 1.2673 0.8079 0.056 Uiso calc R 1
C C24 0.1927(2) 1.0639(2) 0.96753(15) 0.0567(5) Uani d . 1
H H24A 0.1744 1.0364 0.9148 0.068 Uiso calc R 1
H H24B 0.1111 1.1275 0.9818 0.068 Uiso calc R 1
C C25 0.2446(2) 0.9387(2) 1.06130(16) 0.0593(5) Uani d . 1
H H25A 0.2662 0.9664 1.1127 0.071 Uiso calc R 1
H H25B 0.1755 0.9051 1.0858 0.071 Uiso calc R 1
C C26 0.2798(2) 1.2214(2) 0.98808(14) 0.0529(5) Uani d . 1
H H26A 0.2798 1.1724 1.0593 0.063 Uiso calc R 1
H H26B 0.1998 1.3024 0.9697 0.063 Uiso calc R 1
C C27 0.3952(2) 1.26439(19) 0.96819(15) 0.0542(5) Uani d . 1
H H27A 0.3816 1.3363 0.9032 0.065 Uiso calc R 1
H H27B 0.4030 1.3004 1.0191 0.065 Uiso calc R 1
C C28 0.6367(2) 1.1780(2) 0.95207(17) 0.0601(5) Uani d . 1
H H28A 0.6539 1.1993 1.0086 0.072 Uiso calc R 1
H H28B 0.6214 1.2585 0.8925 0.072 Uiso calc R 1
C C29 0.1760(2) 0.5116(2) 0.13106(16) 0.0566(5) Uani d . 1
H H29 0.2613 0.4381 0.1560 0.068 Uiso calc R 1
N N1 0.27589(14) 0.55101(14) 0.49936(10) 0.0401(3) Uani d . 1
N N2 0.52114(15) 0.33812(14) 0.55384(12) 0.0431(3) Uani d D 1
H H2A 0.486(2) 0.385(2) 0.5965(16) 0.073(7) Uiso d D 1
H H2B 0.554(2) 0.3862(19) 0.5012(12) 0.052(6) Uiso d D 1
N N3 0.28326(15) 1.13394(15) 0.93124(10) 0.0438(3) Uani d . 1
N N4 0.51743(16) 1.14565(15) 0.96955(11) 0.0448(3) Uani d D 1
H H4A 0.513(2) 1.114(2) 0.9202(14) 0.062(6) Uiso d D 1
H H4B 0.522(2) 1.0807(18) 1.0299(10) 0.057(6) Uiso d D 1
O O1 0.50187(18) 0.65046(18) 0.86273(12) 0.0709(4) Uani d . 1
O O2 0.44953(13) 0.46180(15) 0.68592(12) 0.0585(4) Uani d . 1
O O3 0.65720(17) 0.77854(18) 0.66422(14) 0.0749(5) Uani d . 1
O O4 0.52180(12) 1.02169(13) 0.83351(9) 0.0454(3) Uani d . 1
Cl Cl1 0.13923(8) 0.62388(9) 0.19877(6) 0.0893(2) Uani d . 1
Cl Cl2 0.06037(7) 0.43912(8) 0.14658(6) 0.0892(2) Uani d . 1
Cl Cl3 0.18474(9) 0.59785(8) 0.00379(5) 0.0924(2) Uani d . 1

loop_
_atom_site_aniso_label
_atom_site_aniso_U_11
_atom_site_aniso_U_22
_atom_site_aniso_U_33
_atom_site_aniso_U_12
_atom_site_aniso_U_13
_atom_site_aniso_U_23
C1 0.0694(15) 0.0706(15) 0.0936(19) 0.0019(12) 0.0147(14) -0.0436(15)
C2 0.0547(11) 0.0479(10) 0.0485(10) -0.0074(8) 0.0127(8) -0.0207(8)
C3 0.0643(12) 0.0436(9) 0.0426(9) -0.0167(8) 0.0104(8) -0.0226(8)
C4 0.0516(10) 0.0415(9) 0.0353(8) -0.0159(7) 0.0043(7) -0.0164(7)
C5 0.0450(9) 0.0410(8) 0.0357(8) -0.0127(7) 0.0047(7) -0.0175(7)
C6 0.0449(9) 0.0459(9) 0.0325(8) -0.0176(7) 0.0072(6) -0.0148(7)
C7 0.0425(9) 0.0540(10) 0.0395(9) -0.0117(8) 0.0058(7) -0.0143(8)
C8 0.0609(11) 0.0544(11) 0.0506(10) -0.0207(9) -0.0017(9) -0.0255(9)
C9 0.0490(9) 0.0553(10) 0.0388(8) -0.0246(8) 0.0045(7) -0.0187(8)
C10 0.0416(9) 0.0517(10) 0.0377(8) -0.0057(7) -0.0021(7) -0.0166(8)
C11 0.0527(10) 0.0426(9) 0.0357(8) -0.0021(8) -0.0008(7) -0.0093(7)
C12 0.0603(11) 0.0524(10) 0.0408(9) -0.0224(9) 0.0010(8) -0.0230(8)
C13 0.0667(12) 0.0431(9) 0.0512(10) -0.0214(9) 0.0035(9) -0.0250(8)
C14 0.0580(11) 0.0328(8) 0.0567(11) -0.0080(8) 0.0050(9) -0.0133(8)
C15 0.0636(13) 0.0947(17) 0.0595(13) -0.0228(12) -0.0082(10) -0.0412(13)
C16 0.0550(10) 0.0546(10) 0.0398(9) -0.0210(9) -0.0022(8) -0.0200(8)
C17 0.0588(11) 0.0464(9) 0.0407(9) -0.0183(8) 0.0018(8) -0.0230(8)
C18 0.0505(9) 0.0390(8) 0.0345(8) -0.0149(7) 0.0016(7) -0.0151(7)
C19 0.0486(9) 0.0358(8) 0.0292(7) -0.0146(7) -0.0001(6) -0.0104(6)
C20 0.0499(9) 0.0389(8) 0.0309(7) -0.0130(7) -0.0005(7) -0.0132(6)
C21 0.0467(9) 0.0482(9) 0.0373(8) -0.0129(8) -0.0013(7) -0.0153(7)
C22 0.0554(11) 0.0535(10) 0.0474(10) -0.0120(9) 0.0000(8) -0.0252(9)
C23 0.0531(10) 0.0423(9) 0.0346(8) -0.0049(7) -0.0041(7) -0.0163(7)
C24 0.0501(10) 0.0751(14) 0.0453(10) -0.0222(10) 0.0031(8) -0.0230(10)
C25 0.0644(12) 0.0739(14) 0.0459(10) -0.0355(11) 0.0085(9) -0.0188(10)
C26 0.0589(11) 0.0527(10) 0.0396(9) -0.0041(9) -0.0027(8) -0.0253(8)
C27 0.0734(13) 0.0414(9) 0.0460(10) -0.0116(9) -0.0088(9) -0.0217(8)
C28 0.0770(14) 0.0577(12) 0.0564(12) -0.0378(11) 0.0035(10) -0.0184(10)
C29 0.0506(11) 0.0587(12) 0.0585(12) -0.0194(9) -0.0030(9) -0.0177(10)
N1 0.0452(7) 0.0424(7) 0.0324(7) -0.0134(6) 0.0015(6) -0.0162(6)
N2 0.0501(8) 0.0330(7) 0.0451(8) -0.0128(6) 0.0076(6) -0.0168(6)
N3 0.0492(8) 0.0475(8) 0.0326(7) -0.0116(7) 0.0009(6) -0.0187(6)
N4 0.0597(9) 0.0395(8) 0.0364(7) -0.0181(7) -0.0030(6) -0.0138(6)
O1 0.0853(11) 0.0798(11) 0.0633(9) -0.0329(9) -0.0093(8) -0.0378(8)
O2 0.0458(7) 0.0652(9) 0.0699(9) -0.0035(6) -0.0032(6) -0.0478(8)
O3 0.0693(10) 0.0773(11) 0.0772(11) -0.0033(8) 0.0002(8) -0.0523(9)
O4 0.0490(7) 0.0504(7) 0.0366(6) -0.0116(5) -0.0036(5) -0.0214(5)
Cl1 0.0933(5) 0.1053(5) 0.0847(5) -0.0307(4) -0.0087(4) -0.0548(4)
Cl2 0.0839(5) 0.0919(5) 0.1061(6) -0.0537(4) 0.0083(4) -0.0285(4)
Cl3 0.1177(6) 0.0947(5) 0.0660(4) -0.0497(5) 0.0198(4) -0.0221(4)

loop_
_atom_type_symbol
_atom_type_description
_atom_type_scat_dispersion_real
_atom_type_scat_dispersion_imag
_atom_type_scat_source
C C 0.0033 0.0016 'International Tables Vol C Tables 4.2.6.8 and 6.1.1.4'
H H 0.0000 0.0000 'International Tables Vol C Tables 4.2.6.8 and 6.1.1.4'
Cl Cl 0.1484 0.1585 'International Tables Vol C Tables 4.2.6.8 and 6.1.1.4'
N N 0.0061 0.0033 'International Tables Vol C Tables 4.2.6.8 and 6.1.1.4'
O O 0.0106 0.0060 'International Tables Vol C Tables 4.2.6.8 and 6.1.1.4'

loop_
_geom_angle_atom_site_label_1
_geom_angle_atom_site_label_2
_geom_angle_atom_site_label_3
_geom_angle_site_symmetry_1
_geom_angle_site_symmetry_3
_geom_angle
_geom_angle_publ_flag
C2 C1 H1A . . 109.5 ?
C2 C1 H1B . . 109.5 ?
H1A C1 H1B . . 109.5 ?
C2 C1 H1C . . 109.5 ?
H1A C1 H1C . . 109.5 ?
H1B C1 H1C . . 109.5 ?
C3 C2 C7 . . 117.38(17) ?
C3 C2 C1 . . 122.2(2) ?
C7 C2 C1 . . 120.4(2) ?
C2 C3 C4 . . 122.22(18) ?
C2 C3 H3 . . 118.9 ?
C4 C3 H3 . . 118.9 ?
C3 C4 C5 . . 120.77(17) ?
C3 C4 C8 . . 120.21(17) ?
C5 C4 C8 . . 119.02(16) ?
O2 C5 C4 . . 121.41(16) ?
O2 C5 C6 . . 121.75(15) ?
C4 C5 C6 . . 116.84(15) ?
C7 C6 C5 . . 119.94(16) ?
C7 C6 C9 . . 122.09(17) ?
C5 C6 C9 . . 117.97(15) ?
C6 C7 C2 . . 122.84(18) ?
C6 C7 H7 . . 118.6 ?
C2 C7 H7 . . 118.6 ?
O1 C8 C4 . . 126.2(2) ?
O1 C8 H8 . . 116.9 ?
C4 C8 H8 . . 116.9 ?
N1 C9 C6 . . 110.91(14) ?
N1 C9 H9A . . 109.5 ?
C6 C9 H9A . . 109.5 ?
N1 C9 H9B . . 109.5 ?
C6 C9 H9B . . 109.5 ?
H9A C9 H9B . . 108.0 ?
N1 C10 C11 . . 113.72(15) ?
N1 C10 H10A . . 108.8 ?
C11 C10 H10A . . 108.8 ?
N1 C10 H10B . . 108.8 ?
C11 C10 H10B . . 108.8 ?
H10A C10 H10B . . 107.7 ?
C14 C11 C10 2_666 . 114.36(16) ?
C14 C11 H11A 2_666 . 108.7 ?
C10 C11 H11A . . 108.7 ?
C14 C11 H11B 2_666 . 108.7 ?
C10 C11 H11B . . 108.7 ?
H11A C11 H11B . . 107.6 ?
N1 C12 C13 . . 112.65(14) ?
N1 C12 H12A . . 109.1 ?
C13 C12 H12A . . 109.1 ?
N1 C12 H12B . . 109.1 ?
C13 C12 H12B . . 109.1 ?
H12A C12 H12B . . 107.8 ?
N2 C13 C12 . . 111.13(15) ?
N2 C13 H13A . . 109.4 ?
C12 C13 H13A . . 109.4 ?
N2 C13 H13B . . 109.4 ?
C12 C13 H13B . . 109.4 ?
H13A C13 H13B . . 108.0 ?
N2 C14 C11 . 2_666 111.47(15) ?
N2 C14 H14A . . 109.3 ?
C11 C14 H14A 2_666 . 109.3 ?
N2 C14 H14B . . 109.3 ?
C11 C14 H14B 2_666 . 109.3 ?
H14A C14 H14B . . 108.0 ?
C16 C15 H15A . . 109.5 ?
C16 C15 H15B . . 109.5 ?
H15A C15 H15B . . 109.5 ?
C16 C15 H15C . . 109.5 ?
H15A C15 H15C . . 109.5 ?
H15B C15 H15C . . 109.5 ?
C17 C16 C21 . . 116.93(16) ?
C17 C16 C15 . . 121.71(18) ?
C21 C16 C15 . . 121.36(18) ?
C16 C17 C18 . . 122.62(16) ?
C16 C17 H17 . . 118.7 ?
C18 C17 H17 . . 118.7 ?
C17 C18 C19 . . 120.72(16) ?
C17 C18 C22 . . 119.98(16) ?
C19 C18 C22 . . 119.30(16) ?
O4 C19 C20 . . 121.95(14) ?
O4 C19 C18 . . 121.75(16) ?
C20 C19 C18 . . 116.29(15) ?
C21 C20 C19 . . 120.30(15) ?
C21 C20 C23 . . 121.16(16) ?
C19 C20 C23 . . 118.33(15) ?
C20 C21 C16 . . 123.10(17) ?
C20 C21 H21 . . 118.5 ?
C16 C21 H21 . . 118.5 ?
O3 C22 C18 . . 126.02(19) ?
O3 C22 H22 . . 117.0 ?
C18 C22 H22 . . 117.0 ?
N3 C23 C20 . . 112.74(14) ?
N3 C23 H23A . . 109.0 ?
C20 C23 H23A . . 109.0 ?
N3 C23 H23B . . 109.0 ?
C20 C23 H23B . . 109.0 ?
H23A C23 H23B . . 107.8 ?
N3 C24 C25 . . 113.20(17) ?
N3 C24 H24A . . 108.9 ?
C25 C24 H24A . . 108.9 ?
N3 C24 H24B . . 108.9 ?
C25 C24 H24B . . 108.9 ?
H24A C24 H24B . . 107.8 ?
C28 C25 C24 2_677 . 115.44(18) ?
C28 C25 H25A 2_677 . 108.4 ?
C24 C25 H25A . . 108.4 ?
C28 C25 H25B 2_677 . 108.4 ?
C24 C25 H25B . . 108.4 ?
H25A C25 H25B . . 107.5 ?
N3 C26 C27 . . 111.88(15) ?
N3 C26 H26A . . 109.2 ?
C27 C26 H26A . . 109.2 ?
N3 C26 H26B . . 109.2 ?
C27 C26 H26B . . 109.2 ?
H26A C26 H26B . . 107.9 ?
N4 C27 C26 . . 110.35(15) ?
N4 C27 H27A . . 109.6 ?
C26 C27 H27A . . 109.6 ?
N4 C27 H27B . . 109.6 ?
C26 C27 H27B . . 109.6 ?
H27A C27 H27B . . 108.1 ?
N4 C28 C25 . 2_677 112.64(17) ?
N4 C28 H28A . . 109.1 ?
C25 C28 H28A 2_677 . 109.1 ?
N4 C28 H28B . . 109.1 ?
C25 C28 H28B 2_677 . 109.1 ?
H28A C28 H28B . . 107.8 ?
Cl2 C29 Cl3 . . 109.77(12) ?
Cl2 C29 Cl1 . . 111.25(12) ?
Cl3 C29 Cl1 . . 110.06(12) ?
Cl2 C29 H29 . . 108.6 ?
Cl3 C29 H29 . . 108.6 ?
Cl1 C29 H29 . . 108.6 ?
C10 N1 C12 . . 111.60(10) y
C10 N1 C9 . . 110.20(10) y
C12 N1 C9 . . 112.30(10) y
C13 N2 C14 . . 114.50(10) ?
C13 N2 H2A . . 108.7(17) ?
C14 N2 H2A . . 105.8(17) ?
C13 N2 H2B . . 108.9(14) ?
C14 N2 H2B . . 107.6(14) ?
H2A N2 H2B . . 111(2) ?
C24 N3 C26 . . 112.6(2) y
C24 N3 C23 . . 111.7(2) y
C26 N3 C23 . . 111.00(10) y
C28 N4 C27 . . 114.14(16) ?
C28 N4 H4A . . 105.5(15) ?
C27 N4 H4A . . 110.4(16) ?
C28 N4 H4B . . 112.2(15) ?
C27 N4 H4B . . 105.4(14) ?
H4A N4 H4B . . 109(2) ?

loop_
_geom_bond_atom_site_label_1
_geom_bond_atom_site_label_2
_geom_bond_site_symmetry_2
_geom_bond_distance
_geom_bond_publ_flag
C1 C2 . 1.514(3) ?
C1 H1A . 0.96 ?
C1 H1B . 0.96 ?
C1 H1C . 0.96 ?
C2 C3 . 1.362(3) ?
C2 C7 . 1.407(3) ?
C3 C4 . 1.398(3) ?
C3 H3 . 0.93 ?
C4 C5 . 1.422(2) ?
C4 C8 . 1.448(3) ?
C5 O2 . 1.301(2) y
C5 C6 . 1.425(2) ?
C6 C7 . 1.378(2) ?
C6 C9 . 1.501(2) ?
C7 H7 . 0.93 ?
C8 O1 . 1.217(2) y
C8 H8 . 0.93 ?
C9 N1 . 1.479(2) y
C9 H9A . 0.97 ?
C9 H9B . 0.97 ?
C10 N1 . 1.471(2) y
C10 C11 . 1.514(3) ?
C10 H10A . 0.97 ?
C10 H10B . 0.97 ?
C11 C14 2_666 1.504(3) ?
C11 H11A . 0.97 ?
C11 H11B . 0.97 ?
C12 N1 . 1.472(2) y
C12 C13 . 1.521(3) ?
C12 H12A . 0.97 ?
C12 H12B . 0.97 ?
C13 N2 . 1.480(3) y
C13 H13A . 0.97 ?
C13 H13B . 0.97 ?
C14 N2 . 1.494(2) y
C14 C11 2_666 1.504(3) ?
C14 H14A . 0.97 ?
C14 H14B . 0.97 ?
C15 C16 . 1.512(3) ?
C15 H15A . 0.96 ?
C15 H15B . 0.96 ?
C15 H15C . 0.96 ?
C16 C17 . 1.366(3) ?
C16 C21 . 1.401(3) ?
C17 C18 . 1.401(3) ?
C17 H17 . 0.93 ?
C18 C19 . 1.427(2) ?
C18 C22 . 1.452(3) ?
C19 O4 . 1.301(2) y
C19 C20 . 1.426(2) ?
C20 C21 . 1.382(2) ?
C20 C23 . 1.502(2) ?
C21 H21 . 0.93 ?
C22 O3 . 1.210(2) y
C22 H22 . 0.93 ?
C23 N3 . 1.473(2) y
C23 H23A . 0.97 ?
C23 H23B . 0.97 ?
C24 N3 . 1.465(3) y
C24 C25 . 1.517(3) ?
C24 H24A . 0.97 ?
C24 H24B . 0.97 ?
C25 C28 2_677 1.513(3) ?
C25 H25A . 0.97 ?
C25 H25B . 0.97 ?
C26 N3 . 1.466(2) y
C26 C27 . 1.512(3) ?
C26 H26A . 0.97 ?
C26 H26B . 0.97 ?
C27 N4 . 1.489(2) y
C27 H27A . 0.97 ?
C27 H27B . 0.97 ?
C28 N4 . 1.487(3) y
C28 C25 2_677 1.513(3) ?
C28 H28A . 0.97 ?
C28 H28B . 0.97 ?
C29 Cl2 . 1.736(2) y
C29 Cl3 . 1.743(2) y
C29 Cl1 . 1.753(2) y
C29 H29 . 0.98 ?
N2 H2A . 0.902(10) ?
N2 H2B . 0.899(9) ?
N4 H4A . 0.905(10) ?
N4 H4B . 0.903(9) ?

loop_
_geom_hbond_atom_site_label_D
_geom_hbond_atom_site_label_H
_geom_hbond_atom_site_label_A
_geom_hbond_site_symmetry_A
_geom_hbond_distance_DH
_geom_hbond_distance_HA
_geom_hbond_distance_DA
_geom_hbond_angle_DHA
N2 H2A O2 . 0.90(2) 1.71(2) 2.605(2) 169(2)
N2 H2B N1 2_666 0.90(2) 2.26(2) 2.909(2) 128(2)
N4 H4A O4 . 0.90(2) 1.85(2) 2.741(2) 171(2)
N4 H4B O4 2_677 0.90(2) 2.01(2) 2.883(2) 163(2)
N4 H4B N3 2_677 0.90(2) 2.47(2) 2.984(2) 117(2)
C8 H8 O2 . 0.93 2.46 2.808(3) 102
C11 H11A O2 2_666 0.97 2.50 3.231(3) 133
C14 H14B O4 1_545 0.97 2.59 3.557(3) 172
C22 H22 O4 . 0.93 2.49 2.828(3) 102
C26 H26A O4 2_677 0.97 2.56 3.213(2) 125
C27 H27B O1 2_677 0.97 2.39 3.317(3) 161
C29 H29 O1 2_666 0.98 2.46 3.326(3) 148
C13 H13A Cg1 1_545 0.97 2.58 3.483(2) 154

loop_
_geom_torsion_atom_site_label_1
_geom_torsion_atom_site_label_2
_geom_torsion_atom_site_label_3
_geom_torsion_atom_site_label_4
_geom_torsion_site_symmetry_1
_geom_torsion_site_symmetry_4
_geom_torsion
_geom_torsion_publ_flag
C7 C2 C3 C4 . . -0.6(3) ?
C1 C2 C3 C4 . . 179.1(2) ?
C2 C3 C4 C5 . . 1.2(3) ?
C2 C3 C4 C8 . . -178.66(18) ?
C3 C4 C5 O2 . . -179.92(17) ?
C8 C4 C5 O2 . . -0.1(3) ?
C3 C4 C5 C6 . . -0.7(2) ?
C8 C4 C5 C6 . . 179.14(17) ?
O2 C5 C6 C7 . . 178.92(17) ?
C4 C5 C6 C7 . . -0.3(2) ?
O2 C5 C6 C9 . . -0.9(3) ?
C4 C5 C6 C9 . . 179.95(15) ?
C5 C6 C7 C2 . . 0.9(3) ?
C9 C6 C7 C2 . . -179.37(17) ?
C3 C2 C7 C6 . . -0.4(3) ?
C1 C2 C7 C6 . . 179.9(2) ?
C3 C4 C8 O1 . . 4.0(3) ?
C5 C4 C8 O1 . . -175.8(2) ?
C7 C6 C9 N1 . . 111.7(2) y
C5 C6 C9 N1 . . -68.5(2) y
N1 C10 C11 C14 . 2_666 -64.3(2) ?
N1 C12 C13 N2 . . -41.9(2) ?
C21 C16 C17 C18 . . -0.4(3) ?
C15 C16 C17 C18 . . 178.7(2) ?
C16 C17 C18 C19 . . -1.5(3) ?
C16 C17 C18 C22 . . 178.06(18) ?
C17 C18 C19 O4 . . -176.47(16) ?
C22 C18 C19 O4 . . 4.0(3) ?
C17 C18 C19 C20 . . 2.3(2) ?
C22 C18 C19 C20 . . -177.30(16) ?
O4 C19 C20 C21 . . 177.46(16) ?
C18 C19 C20 C21 . . -1.3(2) ?
O4 C19 C20 C23 . . 2.6(2) ?
C18 C19 C20 C23 . . -176.13(15) ?
C19 C20 C21 C16 . . -0.6(3) ?
C23 C20 C21 C16 . . 174.16(18) ?
C17 C16 C21 C20 . . 1.4(3) ?
C15 C16 C21 C20 . . -177.7(2) ?
C17 C18 C22 O3 . . -3.2(3) ?
C19 C18 C22 O3 . . 176.4(2) ?
C21 C20 C23 N3 . . 126.3(2) y
C19 C20 C23 N3 . . -58.9(2) y
N3 C24 C25 C28 . 2_677 -65.6(2) ?
N3 C26 C27 N4 . . -44.0(2) ?
C11 C10 N1 C12 . . -76.9(2) ?
C11 C10 N1 C9 . . 157.64(15) ?
C13 C12 N1 C10 . . 167.81(16) ?
C13 C12 N1 C9 . . -67.9(2) ?
C6 C9 N1 C10 . . -77.51(18) ?
C6 C9 N1 C12 . . 157.37(15) ?
C12 C13 N2 C14 . . -177.72(16) ?
C11 C14 N2 C13 2_666 . -177.52(16) ?
C25 C24 N3 C26 . . -79.6(2) ?
C25 C24 N3 C23 . . 154.77(17) ?
C27 C26 N3 C24 . . 165.67(16) ?
C27 C26 N3 C23 . . -68.4(2) ?
C20 C23 N3 C24 . . -72.1(2) ?
C20 C23 N3 C26 . . 161.39(16) ?
C25 C28 N4 C27 2_677 . -171.55(16) ?
C26 C27 N4 C28 . . -179.16(16) ?
